data_2205152
loop_
_publ_author_name
'Fernandes, Manuel A.'
'Koning, Charles B. de'
'Michael, Joseph P.'
'Petersen, Riaan L.'

_publ_section_title
;(1<i>R</i>,2<i>R</i>)-Ethyl
 1-azido-2-hydroxy-2,3-dihydro-1<i>H</i>-pyrrolo[1,2-<i>a</i>]indole-9-carboxylate
;
_journal_issue 2
_journal_name_full 'Acta Crystallographica Section E'
_journal_page_first o269
_journal_page_last o271
_journal_paper_doi 10.1107/S1600536805000231
_journal_volume 61
_journal_year 2005
_chemical_formula_iupac 'C14 H14 N4 O3'
_chemical_formula_moiety 'C14 H14 N4 O3'
_chemical_formula_sum 'C14 H14 N4 O3'
_chemical_formula_weight 286.29
_chemical_melting_point 402.5
_chemical_name_systematic
;
(1R,2R)-Ethyl
1-azido-2-hydroxy-2,3-dihydro-1H-pyrrolo[1,2-a]indole-9-carboxylate
;
_space_group_IT_number 19
_symmetry_cell_setting orthorhombic
_symmetry_space_group_name_Hall 'P 2ac 2ab'
_symmetry_space_group_name_H-M 'P 21 21 21'
_atom_sites_solution_hydrogens geom
_atom_sites_solution_primary direct
_atom_sites_solution_secondary difmap
_audit_creation_method SHELXL-97
_cell_angle_alpha 90.00
_cell_angle_beta 90.00
_cell_angle_gamma 90.00
_cell_formula_units_Z 4
_cell_length_a 5.8464(9)
_cell_length_b 8.8422(14)
_cell_length_c 26.927(4)
_cell_measurement_reflns_used 809
_cell_measurement_temperature 293(2)
_cell_measurement_theta_max 24.38
_cell_measurement_theta_min 2.76
_cell_volume 1392.0(4)
_computing_cell_refinement 'SAINT-Plus (Bruker, 1999)'
_computing_data_collection 'SMART-NT (Bruker, 1998)'
_computing_data_reduction SAINT-Plus
_computing_molecular_graphics 'PLATON (Spek, 2003) and SCHAKAL97 (Keller, 1997)'
_computing_publication_material SHELXTL
_computing_structure_refinement SHELXTL
_computing_structure_solution 'SHELXTL (Bruker, 1999)'
_diffrn_ambient_temperature 293(2)
_diffrn_measured_fraction_theta_full 0.999
_diffrn_measured_fraction_theta_max 0.999
_diffrn_measurement_device_type 'Bruker SMART CCD area-detector'
_diffrn_measurement_method '\f and \w'
_diffrn_radiation_monochromator graphite
_diffrn_radiation_source 'fine-focus sealed tube'
_diffrn_radiation_type MoK\a
_diffrn_radiation_wavelength 0.71073
_diffrn_reflns_av_R_equivalents 0.0299
_diffrn_reflns_av_sigmaI/netI 0.0248
_diffrn_reflns_limit_h_max 7
_diffrn_reflns_limit_h_min -7
_diffrn_reflns_limit_k_max 9
_diffrn_reflns_limit_k_min -11
_diffrn_reflns_limit_l_max 33
_diffrn_reflns_limit_l_min -35
_diffrn_reflns_number 9551
_diffrn_reflns_theta_full 27.99
_diffrn_reflns_theta_max 27.99
_diffrn_reflns_theta_min 1.51
_diffrn_standards_number 0
_exptl_absorpt_coefficient_mu 0.099
_exptl_absorpt_correction_type none
_exptl_crystal_colour yellow--brown
_exptl_crystal_density_diffrn 1.366
_exptl_crystal_density_method 'not measured'
_exptl_crystal_description Plate
_exptl_crystal_F_000 600
_exptl_crystal_size_max 0.40
_exptl_crystal_size_mid 0.24
_exptl_crystal_size_min 0.10
_refine_diff_density_max 0.154
_refine_diff_density_min -0.110
_refine_ls_abs_structure_details 'none; Freidel pairs merged'
_refine_ls_extinction_coef 0.0084(19)
_refine_ls_extinction_expression Fc^*^=kFc[1+0.001xFc^2^\l^3^/sin(2\q)]^-1/4^
_refine_ls_extinction_method SHELXTL
_refine_ls_goodness_of_fit_ref 1.086
_refine_ls_hydrogen_treatment mixed
_refine_ls_matrix_type full
_refine_ls_number_parameters 196
_refine_ls_number_reflns 1968
_refine_ls_number_restraints 0
_refine_ls_restrained_S_all 1.086
_refine_ls_R_factor_all 0.0535
_refine_ls_R_factor_gt 0.0323
_refine_ls_shift/su_max 0.005
_refine_ls_shift/su_mean 0.001
_refine_ls_structure_factor_coef Fsqd
_refine_ls_weighting_details 'calc w = 1/[\s^2^(Fo^2^)+(0.0435P)^2^] where P = (Fo^2^+2Fc^2^)/3'
_refine_ls_weighting_scheme calc
_refine_ls_wR_factor_gt 0.0762
_refine_ls_wR_factor_ref 0.0828
_reflns_number_gt 1439
_reflns_number_total 1968
_reflns_threshold_expression I>2\s(I)
_cod_data_source_file su6146.cif
_cod_data_source_block 6
_cod_depositor_comments
;
The following automatic conversions were performed:
'_symmetry_cell_setting' value 'Orthorhombic' changed to 'orthorhombic'
according to '/home/saulius/struct/CIF-dictionaries/cif_core.dic'
dictionary named 'cif_core.dic' version 2.4.1 from
2010-06-29.

'_exptl_absorpt_correction_type' value 'None' changed to
'none' according to '/home/saulius/struct/CIF-dictionaries/cif_core.dic'
dictionary named 'cif_core.dic' version 2.4.1 from 2010-06-29.

Automatic conversion script
Id: cif_fix_enum 1527 2010-12-29 10:47:43Z saulius 

The following automatic conversions were performed:

'_symmetry_cell_setting' value 'Orthorhombic' changed to
'orthorhombic' according to
/home/saulius/struct/CIF-dictionaries/cif_core.dic dictionary named
'cif_core.dic' version 2.4.1 from
2010-06-29.

'_exptl_absorpt_correction_type' value 'None' changed to
'none' according to
/home/saulius/struct/CIF-dictionaries/cif_core.dic dictionary named
'cif_core.dic' version 2.4.1 from 2010-06-29.

Automatic conversion script
Id: cif_fix_values 1715 2011-07-08 13:25:40Z adriana 
;
_cod_database_code 2205152
_cod_database_fobs_code 2205152

loop_
_symmetry_equiv_pos_as_xyz
'x, y, z'
'-x+1/2, -y, z+1/2'
'-x, y+1/2, -z+1/2'
'x+1/2, -y+1/2, -z'

loop_
_atom_site_label
_atom_site_fract_x
_atom_site_fract_y
_atom_site_fract_z
_atom_site_U_iso_or_equiv
_atom_site_adp_type
_atom_site_calc_flag
_atom_site_refinement_flags
_atom_site_occupancy
_atom_site_type_symbol
C1 0.3739(4) 0.26103(19) 0.08722(6) 0.0412(4) Uani d . 1 C
H1 0.5387 0.2412 0.0889 0.049 Uiso calc R 1 H
C2 0.3150(3) 0.4231(2) 0.10428(7) 0.0418(5) Uani d . 1 C
H2 0.3074 0.4922 0.0759 0.050 Uiso calc R 1 H
C3 0.0807(4) 0.4099(2) 0.12984(7) 0.0447(5) Uani d . 1 C
H3A 0.0705 0.4761 0.1585 0.054 Uiso calc R 1 H
H3B -0.0429 0.4331 0.1071 0.054 Uiso calc R 1 H
C4A -0.0537(3) 0.1628(2) 0.17635(6) 0.0390(4) Uani d . 1 C
C5 -0.2414(4) 0.2003(2) 0.20535(7) 0.0485(5) Uani d . 1 C
H5 -0.3008 0.2978 0.2056 0.058 Uiso calc R 1 H
C6 -0.3362(4) 0.0874(3) 0.23380(8) 0.0567(6) Uani d . 1 C
H6 -0.4624 0.1087 0.2536 0.068 Uiso calc R 1 H
C7 -0.2457(4) -0.0589(2) 0.23335(8) 0.0569(6) Uani d . 1 C
H7 -0.3121 -0.1325 0.2534 0.068 Uiso calc R 1 H
C8 -0.0614(4) -0.0972(2) 0.20424(7) 0.0489(5) Uani d . 1 C
H8 -0.0044 -0.1955 0.2042 0.059 Uiso calc R 1 H
C8A 0.0389(4) 0.0153(2) 0.17457(6) 0.0391(4) Uani d . 1 C
C9 0.2288(4) 0.01867(19) 0.14045(6) 0.0379(4) Uani d . 1 C
C9A 0.2433(3) 0.16560(19) 0.12315(6) 0.0361(4) Uani d . 1 C
C10 0.3725(4) -0.1082(2) 0.12739(7) 0.0416(5) Uani d . 1 C
C11 0.6914(4) -0.1913(2) 0.07992(8) 0.0549(6) Uani d . 1 C
H11A 0.6044 -0.2731 0.0651 0.066 Uiso calc R 1 H
H11B 0.7751 -0.2310 0.1082 0.066 Uiso calc R 1 H
C12 0.8524(5) -0.1263(3) 0.04293(9) 0.0690(7) Uani d . 1 C
H12A 0.7685 -0.0927 0.0143 0.103 Uiso calc R 1 H
H12B 0.9611 -0.2020 0.0331 0.103 Uiso calc R 1 H
H12C 0.9317 -0.0421 0.0574 0.103 Uiso calc R 1 H
N1 0.2846(4) 0.2472(2) 0.03570(6) 0.0609(6) Uani d . 1 N
N2 0.3108(3) 0.1267(2) 0.01436(6) 0.0529(5) Uani d . 1 N
N3 0.3227(4) 0.0230(2) -0.00996(8) 0.0761(7) Uani d . 1 N
N4 0.0774(3) 0.25006(16) 0.14463(5) 0.0399(4) Uani d . 1 N
O1 0.4886(3) 0.46778(16) 0.13778(6) 0.0525(4) Uani d . 1 O
O2 0.3448(3) -0.23589(14) 0.14310(5) 0.0606(4) Uani d . 1 O
O3 0.5397(3) -0.07109(14) 0.09559(5) 0.0487(4) Uani d . 1 O
H1A 0.464(4) 0.559(3) 0.1427(7) 0.059(7) Uiso d . 1 H

loop_
_atom_site_aniso_label
_atom_site_aniso_U_11
_atom_site_aniso_U_22
_atom_site_aniso_U_33
_atom_site_aniso_U_12
_atom_site_aniso_U_13
_atom_site_aniso_U_23
C1 0.0490(11) 0.0291(9) 0.0454(10) 0.0003(9) 0.0058(9) 0.0018(8)
C2 0.0520(12) 0.0250(9) 0.0485(10) 0.0019(9) -0.0001(10) 0.0054(8)
C3 0.0533(12) 0.0270(9) 0.0538(10) 0.0075(9) 0.0017(10) 0.0037(9)
C4A 0.0418(10) 0.0342(9) 0.0410(9) 0.0008(9) -0.0003(9) 0.0004(8)
C5 0.0437(11) 0.0505(12) 0.0514(11) 0.0066(10) 0.0042(10) 0.0008(9)
C6 0.0498(13) 0.0658(15) 0.0546(11) 0.0001(12) 0.0078(11) 0.0027(11)
C7 0.0607(14) 0.0550(14) 0.0549(11) -0.0106(12) 0.0080(12) 0.0120(10)
C8 0.0601(13) 0.0372(10) 0.0495(10) -0.0056(11) 0.0000(11) 0.0062(9)
C8A 0.0445(11) 0.0330(10) 0.0399(9) -0.0014(9) -0.0033(9) -0.0001(8)
C9 0.0479(11) 0.0257(9) 0.0401(9) -0.0006(8) 0.0000(9) -0.0003(7)
C9A 0.0431(10) 0.0277(9) 0.0377(9) 0.0003(9) 0.0007(9) -0.0040(8)
C10 0.0525(12) 0.0288(10) 0.0436(10) 0.0004(9) 0.0002(10) -0.0025(8)
C11 0.0630(15) 0.0410(11) 0.0607(12) 0.0074(11) 0.0101(12) -0.0105(10)
C12 0.0609(15) 0.0678(16) 0.0782(15) -0.0012(13) 0.0157(14) -0.0095(13)
N1 0.0961(16) 0.0436(10) 0.0430(9) 0.0084(12) 0.0007(10) 0.0004(8)
N2 0.0620(13) 0.0513(11) 0.0454(9) -0.0090(9) 0.0077(9) 0.0022(9)
N3 0.0973(19) 0.0649(13) 0.0660(12) -0.0099(14) 0.0049(12) -0.0215(11)
N4 0.0456(9) 0.0274(8) 0.0466(8) 0.0041(8) 0.0032(8) 0.0032(7)
O1 0.0547(9) 0.0273(7) 0.0754(9) 0.0029(6) -0.0061(8) -0.0032(7)
O2 0.0778(11) 0.0246(7) 0.0793(10) 0.0048(8) 0.0217(9) 0.0060(7)
O3 0.0599(9) 0.0304(7) 0.0559(7) 0.0041(7) 0.0136(7) 0.0003(6)

loop_
_atom_type_symbol
_atom_type_description
_atom_type_scat_dispersion_real
_atom_type_scat_dispersion_imag
_atom_type_scat_source
C C 0.0033 0.0000 'International Tables Vol C Tables 4.2.6.8 and 6.1.1.4'
H H 0.0000 0.0000 'International Tables Vol C Tables 4.2.6.8 and 6.1.1.4'
N N 0.0061 0.0000 'International Tables Vol C Tables 4.2.6.8 and 6.1.1.4'
O O 0.0106 0.0000 'International Tables Vol C Tables 4.2.6.8 and 6.1.1.4'

loop_
_geom_angle_atom_site_label_1
_geom_angle_atom_site_label_2
_geom_angle_atom_site_label_3
_geom_angle
N1 C1 C9A 112.23(16)
N1 C1 C2 106.00(15)
C9A C1 C2 102.57(14)
N1 C1 H1 111.8
C9A C1 H1 111.8
C2 C1 H1 111.8
O1 C2 C3 112.02(15)
O1 C2 C1 106.78(16)
C3 C2 C1 105.16(16)
O1 C2 H2 110.9
C3 C2 H2 110.9
C1 C2 H2 110.9
N4 C3 C2 101.91(15)
N4 C3 H3A 111.4
C2 C3 H3A 111.4
N4 C3 H3B 111.4
C2 C3 H3B 111.4
H3A C3 H3B 109.3
N4 C4A C5 130.79(18)
N4 C4A C8A 106.36(16)
C5 C4A C8A 122.84(18)
C6 C5 C4A 117.35(19)
C6 C5 H5 121.3
C4A C5 H5 121.3
C5 C6 C7 121.0(2)
C5 C6 H6 119.5
C7 C6 H6 119.5
C8 C7 C6 122.0(2)
C8 C7 H7 119.0
C6 C7 H7 119.0
C7 C8 C8A 118.5(2)
C7 C8 H8 120.8
C8A C8 H8 120.8
C8 C8A C4A 118.36(17)
C8 C8A C9 134.32(17)
C4A C8A C9 107.31(15)
C9A C9 C8A 106.35(16)
C9A C9 C10 127.71(18)
C8A C9 C10 125.94(16)
N4 C9A C9 109.28(16)
N4 C9A C1 109.35(15)
C9 C9A C1 141.30(18)
O2 C10 O3 123.11(17)
O2 C10 C9 123.97(19)
O3 C10 C9 112.92(15)
O3 C11 C12 107.40(18)
O3 C11 H11A 110.2
C12 C11 H11A 110.2
O3 C11 H11B 110.2
C12 C11 H11B 110.2
H11A C11 H11B 108.5
C11 C12 H12A 109.5
C11 C12 H12B 109.5
H12A C12 H12B 109.5
C11 C12 H12C 109.5
H12A C12 H12C 109.5
H12B C12 H12C 109.5
N2 N1 C1 117.84(18)
N3 N2 N1 172.0(2)
C9A N4 C4A 110.69(14)
C9A N4 C3 113.92(15)
C4A N4 C3 135.38(16)
C2 O1 H1A 104.6(16)
C10 O3 C11 116.95(15)

loop_
_geom_bond_atom_site_label_1
_geom_bond_atom_site_label_2
_geom_bond_distance
C1 N1 1.487(2)
C1 C9A 1.494(2)
C1 C2 1.544(2)
C1 H1 0.9800
C2 O1 1.414(2)
C2 C3 1.537(3)
C2 H2 0.9800
C3 N4 1.469(2)
C3 H3A 0.9700
C3 H3B 0.9700
C4A N4 1.382(2)
C4A C5 1.387(3)
C4A C8A 1.413(2)
C5 C6 1.375(3)
C5 H5 0.9300
C6 C7 1.397(3)
C6 H6 0.9300
C7 C8 1.375(3)
C7 H7 0.9300
C8 C8A 1.405(3)
C8 H8 0.9300
C8A C9 1.441(3)
C9 C9A 1.383(2)
C9 C10 1.445(3)
C9A N4 1.354(2)
C10 O2 1.216(2)
C10 O3 1.341(2)
C11 O3 1.447(2)
C11 C12 1.486(3)
C11 H11A 0.9700
C11 H11B 0.9700
C12 H12A 0.9600
C12 H12B 0.9600
C12 H12C 0.9600
N1 N2 1.220(2)
N2 N3 1.129(2)
O1 H1A 0.83(2)

loop_
_geom_hbond_atom_site_label_D
_geom_hbond_atom_site_label_H
_geom_hbond_atom_site_label_A
_geom_hbond_site_symmetry_A
_geom_hbond_distance_DH
_geom_hbond_distance_HA
_geom_hbond_distance_DA
_geom_hbond_angle_DHA
O1 H1A O2 1_565 0.83(2) 1.94(2) 2.7553(19) 166(2)

loop_
_geom_torsion_atom_site_label_1
_geom_torsion_atom_site_label_2
_geom_torsion_atom_site_label_3
_geom_torsion_atom_site_label_4
_geom_torsion
N1 C1 C2 O1 -149.18(16)
C9A C1 C2 O1 92.98(18)
N1 C1 C2 C3 91.65(18)
C9A C1 C2 C3 -26.20(19)
O1 C2 C3 N4 -91.76(18)
C1 C2 C3 N4 23.86(19)
N4 C4A C5 C6 -179.6(2)
C8A C4A C5 C6 1.0(3)
C4A C5 C6 C7 0.1(3)
C5 C6 C7 C8 -0.9(3)
C6 C7 C8 C8A 0.6(3)
C7 C8 C8A C4A 0.4(3)
C7 C8 C8A C9 179.6(2)
N4 C4A C8A C8 179.18(16)
C5 C4A C8A C8 -1.2(3)
N4 C4A C8A C9 -0.26(19)
C5 C4A C8A C9 179.33(17)
C8 C8A C9 C9A -179.4(2)
C4A C8A C9 C9A -0.1(2)
C8 C8A C9 C10 0.8(3)
C4A C8A C9 C10 -179.87(19)
C8A C9 C9A N4 0.4(2)
C10 C9 C9A N4 -179.83(18)
C8A C9 C9A C1 -176.1(2)
C10 C9 C9A C1 3.7(4)
N1 C1 C9A N4 -94.40(18)
C2 C1 C9A N4 18.93(19)
N1 C1 C9A C9 82.1(3)
C2 C1 C9A C9 -164.6(2)
C9A C9 C10 O2 -177.7(2)
C8A C9 C10 O2 2.1(3)
C9A C9 C10 O3 1.8(3)
C8A C9 C10 O3 -178.47(17)
C9A C1 N1 N2 -68.4(3)
C2 C1 N1 N2 -179.64(19)
C9 C9A N4 C4A -0.6(2)
C1 C9A N4 C4A 177.10(15)
C9 C9A N4 C3 178.47(17)
C1 C9A N4 C3 -3.9(2)
C5 C4A N4 C9A -179.04(19)
C8A C4A N4 C9A 0.5(2)
C5 C4A N4 C3 2.2(4)
C8A C4A N4 C3 -178.2(2)
C2 C3 N4 C9A -13.0(2)
C2 C3 N4 C4A 165.66(19)
O2 C10 O3 C11 0.1(3)
C9 C10 O3 C11 -179.40(17)
C12 C11 O3 C10 176.76(17)

loop_
_cod_related_entry_id
_cod_related_entry_database
_cod_related_entry_code
1 ChemSpider 9360358
